data_1100156
loop_
_publ_author_name
'Carballo, Rosa'
'Vazquez-Lopez, Ezequiel M.'
'Covelo, Berta'
'Garcia-Martinez, Emilia'
'Castineiras, Alfonso'
'Niclos, Juan'

_publ_section_title
;
 'Solid state coordination chemistry of mononuclear
  mixed-ligand complexes of Ni(II), Cu(II) and Zn(II)
  with \a-hydroxycarboxylic acids and imidazole'
;
_journal_name_full Polyhedron
_journal_page_first 1505
_journal_page_last 1518
_journal_paper_doi 10.1016/j.poly.2004.02.028
_journal_volume 23
_journal_year 2004
_chemical_formula_sum 'C22 H22 N4 Ni O6'
_chemical_formula_weight 497.15
_space_group_IT_number 2
_symmetry_cell_setting triclinic
_symmetry_space_group_name_Hall '-P 1'
_symmetry_space_group_name_H-M 'P -1'
_atom_sites_solution_hydrogens geom
_atom_sites_solution_primary direct
_atom_sites_solution_secondary difmap
_cell_angle_alpha 106.910(7)
_cell_angle_beta 110.208(6)
_cell_angle_gamma 90.172(7)
_cell_formula_units_Z 2
_cell_length_a 9.170(3)
_cell_length_b 10.936(3)
_cell_length_c 12.717(4)
_cell_measurement_temperature 293(2)
_cell_volume 1137.4(6)
_diffrn_ambient_temperature 293(2)
_diffrn_measured_fraction_theta_full 0.800
_diffrn_measured_fraction_theta_max 0.800
_diffrn_measurement_device_type 'CCD area detector'
_diffrn_measurement_method 'phi and omega scans'
_diffrn_radiation_monochromator graphite
_diffrn_radiation_source 'fine-focus sealed tube'
_diffrn_radiation_type MoK\a
_diffrn_radiation_wavelength 0.71073
_diffrn_reflns_av_R_equivalents 0.0628
_diffrn_reflns_av_sigmaI/netI 0.3102
_diffrn_reflns_limit_h_max 12
_diffrn_reflns_limit_h_min -11
_diffrn_reflns_limit_k_max 14
_diffrn_reflns_limit_k_min -12
_diffrn_reflns_limit_l_max 12
_diffrn_reflns_limit_l_min -16
_diffrn_reflns_number 6291
_diffrn_reflns_theta_full 28.03
_diffrn_reflns_theta_max 28.03
_diffrn_reflns_theta_min 1.80
_exptl_absorpt_coefficient_mu 0.899
_exptl_absorpt_correction_T_max 1.0000
_exptl_absorpt_correction_T_min 0.7469
_exptl_absorpt_correction_type multi-scan
_exptl_crystal_colour blue
_exptl_crystal_density_diffrn 1.452
_exptl_crystal_density_method 'not measured'
_exptl_crystal_description prism
_exptl_crystal_F_000 516
_exptl_crystal_size_max 0.23
_exptl_crystal_size_mid 0.07
_exptl_crystal_size_min 0.06
_refine_diff_density_max 0.286
_refine_diff_density_min -0.341
_refine_diff_density_rms 0.063
_refine_ls_extinction_coef ?
_refine_ls_extinction_method none
_refine_ls_goodness_of_fit_ref 0.644
_refine_ls_hydrogen_treatment mixed
_refine_ls_matrix_type full
_refine_ls_number_parameters 306
_refine_ls_number_reflns 4405
_refine_ls_number_restraints 2
_refine_ls_restrained_S_all 0.644
_refine_ls_R_factor_all 0.1784
_refine_ls_R_factor_gt 0.0541
_refine_ls_shift/su_max 0.000
_refine_ls_shift/su_mean 0.000
_refine_ls_structure_factor_coef Fsqd
_refine_ls_weighting_details 'w=1/[\s^2^(Fo^2^)+(0.0000P)^2^+0.0000P] where P=(Fo^2^+2Fc^2^)/3'
_refine_ls_weighting_scheme calc
_refine_ls_wR_factor_gt 0.0629
_refine_ls_wR_factor_ref 0.0816
_reflns_number_gt 1452
_reflns_number_total 4405
_reflns_threshold_expression >2sigma(I)
_cod_depositor_comments
;
The following automatic conversions were performed:
'_symmetry_cell_setting' value 'Triclinic' changed to 'triclinic'
according to '/home/saulius/struct/CIF-dictionaries/cif_core.dic'
dictionary named 'cif_core.dic' version 2.4.1 from
2010-06-29.

'_exptl_absorpt_correction_type' value 'MULTI-SCAN' changed
to 'multi-scan' according to
'/home/saulius/struct/CIF-dictionaries/cif_core.dic' dictionary named
'cif_core.dic' version 2.4.1 from 2010-06-29.

Automatic conversion script
Id: cif_fix_enum 1527 2010-12-29 10:47:43Z saulius 

The following automatic conversions were performed:

'_refine_ls_weighting_scheme' value 'calc
w=1/[\s^2^(Fo^2^)+(0.0000P)^2^+0.0000P] where P=(Fo^2^+2Fc^2^)/3' was
changed to 'calc'. New tag '_refine_ls_weighting_details' was
created. The value of the new tag was set to
'w=1/[\s^2^(Fo^2^)+(0.0000P)^2^+0.0000P] where P=(Fo^2^+2Fc^2^)/3'.

Automatic conversion script
Id: cif_fix_values 3143 2015-03-26 13:38:13Z robertas 
;
_cod_original_sg_symbol_H-M P-1
_cod_database_code 1100156

loop_
_symmetry_equiv_pos_as_xyz
'x, y, z'
'-x, -y, -z'

loop_
_atom_site_label
_atom_site_type_symbol
_atom_site_fract_x
_atom_site_fract_y
_atom_site_fract_z
_atom_site_U_iso_or_equiv
_atom_site_adp_type
_atom_site_occupancy
_atom_site_calc_flag
_atom_site_refinement_flags
_atom_site_disorder_assembly
_atom_site_disorder_group
Ni Ni 0.24243(9) 0.24080(8) 0.49120(7) 0.0389(2) Uani 1 d . . .
O11 O 0.2049(4) 0.4045(3) 0.4461(3) 0.0397(10) Uani 1 d . . .
O12 O 0.0315(4) 0.5157(3) 0.3550(3) 0.0437(10) Uani 1 d . . .
O13 O 0.0133(4) 0.1985(4) 0.3616(3) 0.0392(10) Uani 1 d D . .
C11 C 0.0692(6) 0.4201(5) 0.3883(4) 0.0309(14) Uani 1 d . . .
C12 C -0.0612(5) 0.3098(5) 0.3567(4) 0.0316(14) Uani 1 d . . .
H12 H -0.1047 0.3312 0.4193 0.038 Uiso 1 calc R . .
C13 C -0.1945(6) 0.2945(5) 0.2417(5) 0.0359(14) Uani 1 d . . .
C14 C -0.2053(7) 0.2016(7) 0.1414(6) 0.071(2) Uani 1 d . . .
H14 H -0.1325 0.1425 0.1421 0.085 Uiso 1 calc R . .
C15 C -0.3274(8) 0.1955(8) 0.0368(6) 0.095(3) Uani 1 d . . .
H15 H -0.3336 0.1324 -0.0324 0.114 Uiso 1 calc R . .
C16 C -0.4360(9) 0.2774(8) 0.0326(6) 0.090(3) Uani 1 d . . .
H16 H -0.5164 0.2715 -0.0381 0.108 Uiso 1 calc R . .
C17 C -0.4262(7) 0.3686(7) 0.1332(8) 0.085(3) Uani 1 d . . .
H17 H -0.5015 0.4256 0.1317 0.102 Uiso 1 calc R . .
C18 C -0.3064(7) 0.3790(6) 0.2385(5) 0.0592(18) Uani 1 d . . .
H18 H -0.3012 0.4426 0.3071 0.071 Uiso 1 calc R . .
O21 O 0.2420(4) 0.0809(3) 0.5412(3) 0.0419(11) Uani 1 d . . .
O22 O 0.1827(4) -0.0106(3) 0.6587(3) 0.0453(11) Uani 1 d . . .
O23 O 0.1401(4) 0.2943(4) 0.6207(3) 0.0437(11) Uani 1 d D . .
C21 C 0.1770(5) 0.0777(5) 0.6120(5) 0.0334(15) Uani 1 d . . .
C22 C 0.0817(5) 0.1882(5) 0.6429(4) 0.0334(14) Uani 1 d . . .
H22 H -0.0263 0.1619 0.5873 0.040 Uiso 1 calc R . .
C23 C 0.0774(6) 0.2226(6) 0.7649(5) 0.0370(15) Uani 1 d . . .
C24 C -0.0007(7) 0.1388(6) 0.7953(6) 0.074(2) Uani 1 d . . .
H24 H -0.0502 0.0607 0.7391 0.089 Uiso 1 calc R . .
C25 C -0.0084(10) 0.1670(9) 0.9077(9) 0.104(3) Uani 1 d . . .
H25 H -0.0631 0.1096 0.9261 0.125 Uiso 1 calc R . .
C26 C 0.0653(11) 0.2791(10) 0.9881(8) 0.111(4) Uani 1 d . . .
H26 H 0.0640 0.2972 1.0639 0.133 Uiso 1 calc R . .
C27 C 0.1425(8) 0.3682(8) 0.9635(7) 0.096(3) Uani 1 d . . .
H27 H 0.1875 0.4476 1.0194 0.115 Uiso 1 calc R . .
C28 C 0.1512(6) 0.3349(7) 0.8498(6) 0.063(2) Uani 1 d . . .
H28 H 0.2090 0.3913 0.8327 0.076 Uiso 1 calc R . .
N1 N 0.3350(5) 0.1609(4) 0.3662(4) 0.0430(13) Uani 1 d . . .
N2 N 0.5156(6) 0.0886(5) 0.2955(5) 0.0640(16) Uani 1 d . . .
H20 H 0.5979 0.0542 0.2897 0.077 Uiso 1 calc R . .
C1 C 0.4677(7) 0.1082(6) 0.3846(6) 0.0576(19) Uani 1 d . . .
H1 H 0.5209 0.0875 0.4528 0.069 Uiso 1 calc R . .
C3 C 0.4101(8) 0.1331(7) 0.2142(6) 0.078(2) Uani 1 d . . .
H3 H 0.4138 0.1340 0.1422 0.093 Uiso 1 calc R . .
C2 C 0.2997(6) 0.1757(6) 0.2582(5) 0.0600(19) Uani 1 d . . .
H2 H 0.2119 0.2103 0.2202 0.072 Uiso 1 calc R . .
N3 N 0.4590(5) 0.3143(4) 0.6127(4) 0.0423(14) Uani 1 d . . .
N4 N 0.7074(5) 0.3904(4) 0.6804(5) 0.0563(15) Uani 1 d . . .
H40 H 0.7919 0.4287 0.6843 0.068 Uiso 1 calc R . .
C4 C 0.5678(7) 0.3752(6) 0.5969(5) 0.0594(19) Uani 1 d . . .
H4 H 0.5492 0.4055 0.5327 0.071 Uiso 1 calc R . .
C6 C 0.6927(7) 0.3346(6) 0.7584(5) 0.064(2) Uani 1 d . . .
H6 H 0.7707 0.3283 0.8259 0.076 Uiso 1 calc R . .
C5 C 0.5375(7) 0.2894(6) 0.7158(5) 0.0544(18) Uani 1 d . . .
H5 H 0.4913 0.2473 0.7522 0.065 Uiso 1 calc R . .
H23 H 0.076(5) 0.356(4) 0.630(5) 0.08(2) Uiso 1 d D . .
H13 H -0.037(5) 0.135(4) 0.369(5) 0.07(2) Uiso 1 d D . .

loop_
_atom_site_aniso_label
_atom_site_aniso_U_11
_atom_site_aniso_U_22
_atom_site_aniso_U_33
_atom_site_aniso_U_23
_atom_site_aniso_U_13
_atom_site_aniso_U_12
Ni 0.0318(4) 0.0410(5) 0.0525(5) 0.0248(4) 0.0173(4) 0.0094(4)
O11 0.026(2) 0.043(3) 0.052(3) 0.027(2) 0.006(2) 0.0029(19)
O12 0.035(2) 0.033(2) 0.073(3) 0.033(2) 0.018(2) 0.010(2)
O13 0.037(2) 0.024(2) 0.063(3) 0.024(2) 0.017(2) 0.004(2)
C11 0.028(3) 0.040(4) 0.026(4) 0.010(3) 0.011(3) 0.001(3)
C12 0.026(3) 0.033(4) 0.037(4) 0.012(3) 0.011(3) 0.006(3)
C13 0.033(4) 0.037(4) 0.043(4) 0.011(3) 0.022(3) 0.001(3)
C14 0.051(4) 0.113(7) 0.041(5) 0.014(5) 0.013(4) 0.014(4)
C15 0.063(5) 0.148(9) 0.056(6) 0.008(5) 0.021(5) 0.014(5)
C16 0.078(6) 0.126(9) 0.050(6) 0.029(5) 0.003(5) -0.005(6)
C17 0.032(4) 0.095(7) 0.119(7) 0.059(6) -0.003(5) 0.009(4)
C18 0.038(4) 0.048(5) 0.074(5) 0.011(4) 0.005(4) -0.001(4)
O21 0.043(2) 0.040(3) 0.054(3) 0.020(2) 0.026(2) 0.015(2)
O22 0.043(2) 0.037(3) 0.072(3) 0.036(2) 0.025(2) 0.010(2)
O23 0.050(3) 0.035(3) 0.062(3) 0.028(2) 0.028(2) 0.011(2)
C21 0.014(3) 0.033(4) 0.042(4) 0.007(3) 0.001(3) -0.006(3)
C22 0.030(3) 0.038(4) 0.036(4) 0.017(3) 0.012(3) 0.008(3)
C23 0.038(4) 0.035(4) 0.045(4) 0.020(4) 0.017(3) 0.012(3)
C24 0.112(6) 0.059(5) 0.094(6) 0.042(5) 0.073(5) 0.028(4)
C25 0.135(9) 0.104(8) 0.144(10) 0.075(7) 0.106(8) 0.061(7)
C26 0.127(9) 0.164(12) 0.088(8) 0.086(8) 0.054(7) 0.075(8)
C27 0.075(6) 0.114(8) 0.059(6) -0.008(5) 0.005(5) 0.023(5)
C28 0.049(4) 0.087(6) 0.049(5) 0.017(4) 0.015(4) 0.011(4)
N1 0.033(3) 0.054(4) 0.053(4) 0.026(3) 0.022(3) 0.010(3)
N2 0.062(4) 0.054(4) 0.101(5) 0.029(4) 0.054(4) 0.027(3)
C1 0.054(4) 0.064(5) 0.067(5) 0.028(4) 0.030(4) 0.022(4)
C3 0.092(6) 0.093(6) 0.088(6) 0.058(5) 0.057(5) 0.037(5)
C2 0.051(4) 0.096(6) 0.055(5) 0.041(4) 0.030(4) 0.036(4)
N3 0.036(3) 0.038(3) 0.058(4) 0.023(3) 0.017(3) -0.004(3)
N4 0.031(3) 0.056(4) 0.078(4) 0.022(3) 0.016(3) -0.005(3)
C4 0.051(5) 0.058(5) 0.070(5) 0.035(4) 0.011(4) 0.003(4)
C6 0.052(5) 0.077(6) 0.059(5) 0.037(4) 0.003(4) 0.005(4)
C5 0.042(4) 0.074(5) 0.058(5) 0.045(4) 0.010(4) 0.002(4)

loop_
_atom_type_symbol
_atom_type_description
_atom_type_scat_dispersion_real
_atom_type_scat_dispersion_imag
_atom_type_scat_source
Ni Ni 0.3393 1.1124 'International Tables Vol C Tables 4.2.6.8 and 6.1.1.4'
H H 0.0000 0.0000 'International Tables Vol C Tables 4.2.6.8 and 6.1.1.4'
O O 0.0106 0.0060 'International Tables Vol C Tables 4.2.6.8 and 6.1.1.4'
C C 0.0033 0.0016 'International Tables Vol C Tables 4.2.6.8 and 6.1.1.4'
N N 0.0061 0.0033 'International Tables Vol C Tables 4.2.6.8 and 6.1.1.4'

loop_
_geom_angle_atom_site_label_1
_geom_angle_atom_site_label_2
_geom_angle_atom_site_label_3
_geom_angle
_geom_angle_site_symmetry_1
_geom_angle_site_symmetry_3
_geom_angle_publ_flag
O21 Ni O11 169.40(14) . . ?
O21 Ni N3 93.05(18) . . ?
O11 Ni N3 93.24(17) . . ?
O21 Ni N1 94.40(17) . . ?
O11 Ni N1 94.03(17) . . ?
N3 Ni N1 90.92(18) . . ?
O21 Ni O23 77.03(15) . . ?
O11 Ni O23 94.26(15) . . ?
N3 Ni O23 91.71(18) . . ?
N1 Ni O23 171.15(18) . . ?
O21 Ni O13 97.12(14) . . ?
O11 Ni O13 76.31(14) . . ?
N3 Ni O13 169.49(18) . . ?
N1 Ni O13 90.90(17) . . ?
O23 Ni O13 88.04(15) . . ?
C11 O11 Ni 119.3(3) . . ?
C12 O13 Ni 112.1(3) . . ?
O12 C11 O11 125.3(5) . . ?
O12 C11 C12 118.5(5) . . ?
O11 C11 C12 116.2(5) . . ?
O13 C12 C13 114.2(4) . . ?
O13 C12 C11 106.7(4) . . ?
C13 C12 C11 113.5(4) . . ?
C14 C13 C18 119.2(6) . . ?
C14 C13 C12 121.6(6) . . ?
C18 C13 C12 119.2(5) . . ?
C13 C14 C15 119.1(7) . . ?
C16 C15 C14 122.2(8) . . ?
C15 C16 C17 118.6(8) . . ?
C16 C17 C18 121.1(8) . . ?
C17 C18 C13 119.8(6) . . ?
C21 O21 Ni 119.1(3) . . ?
C22 O23 Ni 113.5(3) . . ?
O21 C21 O22 124.8(5) . . ?
O21 C21 C22 117.2(5) . . ?
O22 C21 C22 117.9(5) . . ?
O23 C22 C23 112.3(5) . . ?
O23 C22 C21 107.0(4) . . ?
C23 C22 C21 115.3(4) . . ?
C28 C23 C24 117.4(6) . . ?
C28 C23 C22 122.2(6) . . ?
C24 C23 C22 120.4(6) . . ?
C23 C24 C25 122.4(7) . . ?
C26 C25 C24 118.1(9) . . ?
C25 C26 C27 122.8(10) . . ?
C26 C27 C28 117.4(9) . . ?
C23 C28 C27 121.8(6) . . ?
C1 N1 C2 104.4(5) . . ?
C1 N1 Ni 125.4(4) . . ?
C2 N1 Ni 128.5(4) . . ?
C1 N2 C3 106.7(5) . . ?
N2 C1 N1 112.3(6) . . ?
C2 C3 N2 106.5(6) . . ?
C3 C2 N1 110.0(6) . . ?
C4 N3 C5 103.0(5) . . ?
C4 N3 Ni 126.0(5) . . ?
C5 N3 Ni 129.5(4) . . ?
C4 N4 C6 107.4(5) . . ?
N3 C4 N4 113.9(6) . . ?
N4 C6 C5 104.5(5) . . ?
N3 C5 C6 111.1(5) . . ?

loop_
_geom_bond_atom_site_label_1
_geom_bond_atom_site_label_2
_geom_bond_distance
_geom_bond_site_symmetry_2
_geom_bond_publ_flag
Ni O21 2.027(4) . ?
Ni O11 2.029(3) . ?
Ni N3 2.031(4) . ?
Ni N1 2.034(4) . ?
Ni O23 2.109(4) . ?
Ni O13 2.122(4) . ?
O11 C11 1.249(5) . ?
O12 C11 1.245(6) . ?
O13 C12 1.404(6) . ?
C11 C12 1.557(6) . ?
C12 C13 1.511(6) . ?
C13 C14 1.351(7) . ?
C13 C18 1.381(7) . ?
C14 C15 1.395(8) . ?
C15 C16 1.339(9) . ?
C16 C17 1.348(8) . ?
C17 C18 1.381(8) . ?
O21 C21 1.247(5) . ?
O22 C21 1.265(6) . ?
O23 C22 1.415(5) . ?
C21 C22 1.531(6) . ?
C22 C23 1.502(6) . ?
C23 C28 1.361(7) . ?
C23 C24 1.377(7) . ?
C24 C25 1.398(9) . ?
C25 C26 1.339(10) . ?
C26 C27 1.369(10) . ?
C27 C28 1.416(8) . ?
N1 C1 1.324(6) . ?
N1 C2 1.357(6) . ?
N2 C1 1.315(6) . ?
N2 C3 1.359(7) . ?
C3 C2 1.340(7) . ?
N3 C4 1.300(6) . ?
N3 C5 1.367(6) . ?
N4 C4 1.324(6) . ?
N4 C6 1.347(6) . ?
C6 C5 1.368(6) . ?

loop_
_geom_hbond_atom_site_label_D
_geom_hbond_atom_site_label_H
_geom_hbond_atom_site_label_A
_geom_hbond_distance_DH
_geom_hbond_distance_HA
_geom_hbond_distance_DA
_geom_hbond_angle_DHA
_geom_hbond_site_symmetry_A
C28 H28 O23 0.93 2.44 2.782(8) 101.8 .
O13 H13 O22 0.876(19) 1.77(2) 2.620(5) 162(5) 2_556
O23 H23 O12 0.906(19) 1.72(2) 2.621(5) 173(5) 2_566
N2 H20 O22 0.86 2.00 2.812(6) 158.2 2_656
N4 H40 O12 0.86 1.99 2.827(5) 163.3 2_666
